data_1576685
loop_
_publ_author_name
'Righetti, Gianluca'
'Koidan, Georgyi'
'Filimonchuk, Sergiy L.'
'Shishkina, Svitlana'
'Kostyuk, Aleksandr'
'Albrecht, Martin'

_publ_section_title
;
 Ligand flexibility as a concept to unlock catalytic activity: acyclic
 carbenes for base-free transfer ruthenium hydrogenation catalysis.
;
_journal_issue 8
_journal_name_full 'Chemical science'
_journal_page_first 4325
_journal_page_last 4331
_journal_paper_doi 10.1039/d5sc08206d
_journal_volume 17
_journal_year 2026
_chemical_formula_moiety 'C17 H26 N2 O3 Ru'
_chemical_formula_sum 'C17 H26 N2 O3 Ru'
_chemical_formula_weight 407.47
_space_group_IT_number 14
_space_group_name_Hall '-P 2ybc'
_space_group_name_H-M_alt 'P 1 21/c 1'
_symmetry_cell_setting monoclinic
_symmetry_Int_Tables_number 14
_symmetry_space_group_name_Hall '-P 2ybc'
_symmetry_space_group_name_H-M 'P 1 21/c 1'
_atom_sites_solution_hydrogens mixed
_atom_sites_solution_primary dual
_audit_creation_date 2024-12-18T13:55:16-00:00
_audit_update_record
;
2025-09-11 deposited with the CCDC.	2025-12-29 downloaded from the CCDC.
;
_cell_angle_alpha 90
_cell_angle_beta 101.8491(14)
_cell_angle_gamma 90
_cell_formula_units_Z 4
_cell_length_a 8.13073(13)
_cell_length_b 11.29004(18)
_cell_length_c 19.3239(3)
_cell_measurement_reflns_used 25498
_cell_measurement_temperature 300.26(10)
_cell_measurement_theta_max 33.589
_cell_measurement_theta_min 2.548
_cell_volume 1736.06(5)
_computing_cell_refinement 'CrysAlisPro 1.171.43.95a (Rigaku OD, 2023)'
_computing_data_collection 'CrysAlisPro system (CCD 43.105a 64-bit (release 11-01-2024))'
_computing_data_reduction 'CrysAlisPro 1.171.43.95a (Rigaku OD, 2023)'
_computing_molecular_graphics 'Olex2 1.3 (Dolomanov et al., 2009)'
_computing_publication_material 'Olex2 1.3 (Dolomanov et al., 2009)'
_computing_structure_refinement 'SHELXL 2018/3 (Sheldrick, 2015)'
_computing_structure_solution 'SHELXT 2018/2 (Sheldrick, 2018)'
_diffrn_ambient_environment air
_diffrn_ambient_temperature 300.26(10)
_diffrn_detector 'Hybrid Pixel Array Detector'
_diffrn_detector_area_resol_mean 10
_diffrn_detector_type 'HyPix-Arc 100'
_diffrn_measured_fraction_theta_full 1
_diffrn_measured_fraction_theta_max 1
_diffrn_measurement_details
;
        List of Runs (angles in degrees, time in seconds):
  # Type    Start    End  Width  t~exp~   \w     \q     \k     \f   Frames
        --------------------------------------------------------------------------
  1  \w     -5.00  93.00   0.50    4.00    --   13.17  46.00 124.00  196
  2  \w    -66.00  32.00   0.50    4.00    --   13.17 -46.00 -24.00  196
  3  \w    -68.00  28.00   0.50    4.00    --   13.17 -19.00   0.00  192
  4  \w    -18.00  54.00   0.50    4.00    --   13.17 -99.00  60.00  144
  5  \w    -68.00  28.00   0.50    4.00    --   13.17 -19.00   0.00  192
  6  \w    -19.00  29.00   0.50    4.00    --  -13.56 -99.00 120.00   96
  7  \w    -87.00 -42.00   0.50    4.00    --  -13.56-178.00-180.00   90
  8  \w    -89.00 -40.00   0.50    4.00    --  -13.56 178.00 150.00   98
  9  \w    -19.00  29.00   0.50    4.00    --  -13.56 -99.00  60.00   96
 10  \w    -19.00  29.00   0.50    4.00    --  -13.56 -99.00 -90.00   96
 11  \w    -19.00  29.00   0.50    4.00    --  -13.56 -99.00-150.00   96
 12  \w    -87.00 -42.00   0.50    4.00    --  -13.56-178.00 120.00   90
 13  \w    -42.00  40.00   0.50    4.00    --  -13.56  77.00 120.00  164
;
_diffrn_measurement_device 'four-circle diffractometer'
_diffrn_measurement_device_type 'XtaLAB Synergy R, HyPix-Arc 100'
_diffrn_measurement_method '\w scans'
_diffrn_orient_matrix_type 'CrysAlisPro convention (1999,Acta A55,543-557)'
_diffrn_orient_matrix_UB_11 -0.0483562
_diffrn_orient_matrix_UB_12 -0.0503264
_diffrn_orient_matrix_UB_13 -0.0134944
_diffrn_orient_matrix_UB_21 0.0656399
_diffrn_orient_matrix_UB_22 -0.0193107
_diffrn_orient_matrix_UB_23 -0.0164486
_diffrn_orient_matrix_UB_31 0.0360619
_diffrn_orient_matrix_UB_32 -0.0322721
_diffrn_orient_matrix_UB_33 0.030877
_diffrn_radiation_monochromator mirror
_diffrn_radiation_probe x-ray
_diffrn_radiation_type 'Mo K\a'
_diffrn_radiation_wavelength 0.71073
_diffrn_reflns_av_R_equivalents 0.0274
_diffrn_reflns_av_unetI/netI 0.0353
_diffrn_reflns_Laue_measured_fraction_full 1
_diffrn_reflns_Laue_measured_fraction_max 1
_diffrn_reflns_limit_h_max 11
_diffrn_reflns_limit_h_min -11
_diffrn_reflns_limit_k_max 16
_diffrn_reflns_limit_k_min -16
_diffrn_reflns_limit_l_max 27
_diffrn_reflns_limit_l_min -27
_diffrn_reflns_number 52124
_diffrn_reflns_point_group_measured_fraction_full 1
_diffrn_reflns_point_group_measured_fraction_max 1
_diffrn_reflns_theta_full 25.242
_diffrn_reflns_theta_max 30.507
_diffrn_reflns_theta_min 2.101
_diffrn_source 'micro-focus sealed X-ray tube'
_diffrn_source_type 'Mova (Mo) X-ray Source'
_exptl_absorpt_coefficient_mu 0.919
_exptl_absorpt_correction_T_max 0.954
_exptl_absorpt_correction_T_min 0.917
_exptl_absorpt_correction_type analytical
_exptl_absorpt_process_details
;
        CrysAlisPro 1.171.43.95a (Rigaku Oxford Diffraction, 2023)
        Analytical numeric absorption correction using a multifaceted crystal
        model based on expressions derived by R.C. Clark & J.S. Reid.
        (Clark, R. C. & Reid, J. S. (1995). Acta Cryst. A51, 887-897)
        Empirical absorption correction using spherical harmonics,
        implemented in SCALE3 ABSPACK scaling algorithm.
;
_exptl_crystal_colour orange
_exptl_crystal_density_diffrn 1.559
_exptl_crystal_description block
_exptl_crystal_F_000 840
_exptl_crystal_size_max 0.142
_exptl_crystal_size_mid 0.124
_exptl_crystal_size_min 0.065
_refine_diff_density_max 0.784
_refine_diff_density_min -0.724
_refine_diff_density_rms 0.07
_refine_ls_extinction_method none
_refine_ls_goodness_of_fit_ref 1.058
_refine_ls_hydrogen_treatment mixed
_refine_ls_matrix_type full
_refine_ls_number_parameters 244
_refine_ls_number_reflns 5296
_refine_ls_number_restraints 73
_refine_ls_restrained_S_all 1.089
_refine_ls_R_factor_all 0.0395
_refine_ls_R_factor_gt 0.0324
_refine_ls_shift/su_max 0.001
_refine_ls_shift/su_mean 0
_refine_ls_structure_factor_coef Fsqd
_refine_ls_weighting_details 'w=1/[\s^2^(Fo^2^)+(0.0472P)^2^+1.1321P] where P=(Fo^2^+2Fc^2^)/3'
_refine_ls_weighting_scheme calc
_refine_ls_wR_factor_gt 0.0922
_refine_ls_wR_factor_ref 0.0957
_reflns_Friedel_coverage 0
_reflns_number_gt 4514
_reflns_number_total 5296
_reflns_threshold_expression 'I > 2\s(I)'
_cod_data_source_file d5sc08206d2.cif
_cod_data_source_block Ru-2b
_cod_depositor_comments 'Adding full bibliography for 1576683--1576688.cif.'
_cod_original_cell_volume 1736.07(5)
_cod_database_code 1576685
_shelx_estimated_absorpt_t_min 0.882
_shelx_estimated_absorpt_t_max 0.938
_oxdiff_exptl_absorpt_empirical_details
;
        Empirical correction (ABSPACK) includes:
        - Absorption correction using spherical harmonics
        - Frame scaling
        - Detector area scaling
;
_oxdiff_exptl_absorpt_empirical_full_max 1.294
_oxdiff_exptl_absorpt_empirical_full_min 0.818
_shelx_shelxl_version_number 2018/3
_olex2_refinement_description
;
        1. Fixed Uiso
 At 1.2 times of:
  All C(H) groups, All C(H,H) groups
 At 1.5 times of:
  All C(H,H,H) groups
        2. Restrained distances
 C16-C15 \\sim C16A-C15A \\sim C17-C15 \\sim C17A-C15A
 with sigma of 0.002
 C9-C15 \\sim C9-C15A
 with sigma of 0.002
        3. Rigid bond restraints
 C9, C15A, C17A, C16A
 with sigma for 1-2 distances of 0.001 and sigma for 1-3 distances of 0.001
 C15, C9, C16, C17
 with sigma for 1-2 distances of 0.001 and sigma for 1-3 distances of 0.001
        4. Uiso/Uaniso restraints and constraints
        C17 \\sim C17A: within 2A with sigma of 0.004 and sigma for terminal atoms of
        0.004 within 2A
        C15 \\sim C15A: within 2A with sigma of 0.004 and sigma for terminal atoms of
        0.004 within 2A
        C16A \\sim C16: within 2A with sigma of 0.004 and sigma for terminal atoms of
        0.004 within 2A
        Uanis(C16) \\sim Ueq, Uanis(C16A) \\sim Ueq, Uanis(C15) \\sim Ueq, Uanis(C15A)
        \\sim Ueq, Uanis(C17) \\sim Ueq, Uanis(C17A) \\sim Ueq: with sigma of 0.005 and
        sigma for terminal atoms of 0.005
        5. Others
 Sof(C17A)=Sof(H17A)=Sof(H17B)=Sof(H17C)=Sof(C15A)=Sof(H15A)=Sof(C16A)=
 Sof(H16D)=Sof(H16E)=Sof(H16F)=1-FVAR(1)
 Sof(C15)=Sof(H15)=Sof(C16)=Sof(H16A)=Sof(H16B)=Sof(H16C)=Sof(C17)=Sof(H17D)=
 Sof(H17E)=Sof(H17F)=FVAR(1)
        6.a Ternary CH refined with riding coordinates:
 C15(H15), C15A(H15A)
        6.b Secondary CH2 refined with riding coordinates:
 C6(H6A,H6B), C3(H3A,H3B), C4(H4A,H4B), C5(H5A,H5B)
        6.c Me refined with riding coordinates:
 C16(H16A,H16B,H16C), C16A(H16D,H16E,H16F)
        6.d Aromatic/amide H refined with riding coordinates:
 C13(H13), C8(H8), C11(H11), C10(H10)
        6.e Idealised Me refined as rotating group:
 C1(H1A,H1B,H1C), C14(H14A,H14B,H14C), C17A(H17A,H17B,H17C), C17(H17D,H17E,H17F)
;

loop_
_symmetry_equiv_pos_as_xyz
'x, y, z'
'-x, y+1/2, -z+1/2'
'-x, -y, -z'
'x, -y-1/2, z-1/2'

loop_
_atom_site_label
_atom_site_type_symbol
_atom_site_fract_x
_atom_site_fract_y
_atom_site_fract_z
_atom_site_U_iso_or_equiv
_atom_site_adp_type
_atom_site_occupancy
_atom_site_site_symmetry_order
_atom_site_calc_flag
_atom_site_refinement_flags_posn
_atom_site_refinement_flags_adp
_atom_site_refinement_flags_occupancy
_atom_site_disorder_assembly
_atom_site_disorder_group
Ru1 Ru 0.30731(2) 0.49280(2) 0.31048(2) 0.03721(7) Uani 1 1 d . . . . .
O1 O 0.4678(2) 0.63957(15) 0.32935(9) 0.0473(4) Uani 1 1 d . . . . .
O2 O 0.5540(2) 0.46219(17) 0.36221(9) 0.0469(4) Uani 1 1 d . . . . .
O3 O 0.7331(2) 0.6146(2) 0.38961(11) 0.0654(5) Uani 1 1 d . . . . .
N2 N 0.1921(2) 0.62389(19) 0.42766(10) 0.0456(4) Uani 1 1 d . . . . .
N1 N 0.2882(3) 0.4412(2) 0.46168(11) 0.0490(5) Uani 1 1 d . . . . .
C2 C 0.2581(3) 0.5228(2) 0.41047(12) 0.0403(4) Uani 1 1 d . . . . .
C7 C 0.5942(3) 0.5752(2) 0.36195(12) 0.0474(5) Uani 1 1 d . . . . .
C13 C 0.1858(3) 0.3260(2) 0.27162(14) 0.0515(5) Uani 1 1 d . . . . .
H13 H 0.192907 0.252982 0.294339 0.062 Uiso 1 1 calc R U . . .
C12 C 0.0602(3) 0.4063(3) 0.27972(14) 0.0522(6) Uani 1 1 d . . . . .
C6 C 0.1491(3) 0.6489(3) 0.49684(13) 0.0529(6) Uani 1 1 d . . . . .
H6A H 0.248871 0.647265 0.534305 0.064 Uiso 1 1 calc R U . . .
H6B H 0.069265 0.591298 0.507403 0.064 Uiso 1 1 calc R U . . .
C8 C 0.3027(3) 0.3555(3) 0.22874(15) 0.0594(7) Uani 1 1 d . . . . .
H8 H 0.384332 0.300361 0.223592 0.071 Uiso 1 1 calc R U . . .
C3 C 0.1450(4) 0.7245(3) 0.37991(15) 0.0606(7) Uani 1 1 d . . . . .
H3A H 0.038073 0.710302 0.348026 0.073 Uiso 1 1 calc R U . . .
H3B H 0.229849 0.73922 0.35226 0.073 Uiso 1 1 calc R U . . .
C9 C 0.2993(4) 0.4625(3) 0.19470(14) 0.0654(8) Uani 1 1 d D U . . .
C1 C 0.3613(4) 0.3260(3) 0.45652(15) 0.0584(6) Uani 1 1 d . . . . .
H1A H 0.420181 0.32581 0.418243 0.088 Uiso 1 1 calc R U . . .
H1B H 0.274 0.26738 0.44795 0.088 Uiso 1 1 calc R U . . .
H1C H 0.438439 0.308196 0.499939 0.088 Uiso 1 1 calc R U . . .
C11 C 0.0544(4) 0.5163(3) 0.24679(18) 0.0605(8) Uani 1 1 d . . . . .
H11 H -0.029042 0.570466 0.251233 0.073 Uiso 1 1 calc R U . . .
C10 C 0.1757(4) 0.5456(3) 0.20654(16) 0.0696(8) Uani 1 1 d . . . . .
H10 H 0.174796 0.621153 0.187254 0.084 Uiso 1 1 calc R U . . .
C4 C 0.1328(5) 0.8260(3) 0.42791(18) 0.0766(9) Uani 1 1 d . . . . .
H4A H 0.053109 0.884574 0.404486 0.092 Uiso 1 1 calc R U . . .
H4B H 0.24133 0.863613 0.443507 0.092 Uiso 1 1 calc R U . . .
C5 C 0.0731(5) 0.7709(3) 0.48915(18) 0.0747(9) Uani 1 1 d . . . . .
H5A H -0.048653 0.766325 0.479553 0.09 Uiso 1 1 calc R U . . .
H5B H 0.110685 0.816744 0.531914 0.09 Uiso 1 1 calc R U . . .
C14 C -0.0635(4) 0.3765(4) 0.32593(19) 0.0823(11) Uani 1 1 d . . . . .
H14A H -0.014391 0.319211 0.360837 0.123 Uiso 1 1 calc R U . . .
H14B H -0.164036 0.344279 0.297217 0.123 Uiso 1 1 calc R U . . .
H14C H -0.090575 0.446952 0.349039 0.123 Uiso 1 1 calc R U . . .
C17A C 0.3482(15) 0.4719(10) 0.0754(4) 0.0700(17) Uani 0.431(7) 1 d D U P A 2
H17A H 0.388224 0.391724 0.076975 0.105 Uiso 0.431(7) 1 calc R U P A 2
H17B H 0.396784 0.516483 0.042276 0.105 Uiso 0.431(7) 1 calc R U P A 2
H17C H 0.228046 0.472458 0.060738 0.105 Uiso 0.431(7) 1 calc R U P A 2
C15 C 0.4347(6) 0.4624(7) 0.1480(3) 0.0716(13) Uani 0.569(7) 1 d D U P A 1
H15 H 0.407935 0.544894 0.134409 0.086 Uiso 0.569(7) 1 calc R U P A 1
C16 C 0.5942(7) 0.4944(7) 0.1808(4) 0.0803(15) Uani 0.569(7) 1 d D U P A 1
H16A H 0.595269 0.515389 0.229069 0.12 Uiso 0.569(7) 1 calc R U P A 1
H16B H 0.669308 0.429097 0.179698 0.12 Uiso 0.569(7) 1 calc R U P A 1
H16C H 0.629878 0.560973 0.156766 0.12 Uiso 0.569(7) 1 calc R U P A 1
H1 H 0.267(3) 0.464(3) 0.5020(15) 0.042(7) Uiso 1 1 d . . . . .
C15A C 0.3936(8) 0.5220(6) 0.1414(3) 0.0586(13) Uani 0.431(7) 1 d D U P A 2
H15A H 0.329528 0.595977 0.132872 0.07 Uiso 0.431(7) 1 calc R U P A 2
C16A C 0.5515(10) 0.5680(11) 0.1641(5) 0.0874(18) Uani 0.431(7) 1 d D U P A 2
H16D H 0.561573 0.599174 0.211002 0.131 Uiso 0.431(7) 1 calc R U P A 2
H16E H 0.633571 0.506804 0.164402 0.131 Uiso 0.431(7) 1 calc R U P A 2
H16F H 0.569938 0.630353 0.132745 0.131 Uiso 0.431(7) 1 calc R U P A 2
C17 C 0.3777(11) 0.4262(7) 0.0792(3) 0.0701(15) Uani 0.569(7) 1 d D U P A 1
H17D H 0.461448 0.44294 0.052068 0.105 Uiso 0.569(7) 1 calc R U P A 1
H17E H 0.276041 0.467888 0.059282 0.105 Uiso 0.569(7) 1 calc R U P A 1
H17F H 0.355756 0.342623 0.078321 0.105 Uiso 0.569(7) 1 calc R U P A 1

loop_
_atom_site_aniso_label
_atom_site_aniso_U_11
_atom_site_aniso_U_22
_atom_site_aniso_U_33
_atom_site_aniso_U_23
_atom_site_aniso_U_13
_atom_site_aniso_U_12
Ru1 0.03184(10) 0.04347(11) 0.03650(10) -0.00056(6) 0.00745(7) -0.00047(6)
O1 0.0464(9) 0.0483(9) 0.0477(9) 0.0001(7) 0.0113(7) -0.0067(7)
O2 0.0337(8) 0.0566(9) 0.0496(9) 0.0013(8) 0.0068(7) 0.0005(7)
O3 0.0435(9) 0.0867(14) 0.0628(11) -0.0071(10) 0.0035(8) -0.0201(9)
N2 0.0410(10) 0.0584(12) 0.0384(9) -0.0015(8) 0.0107(8) 0.0048(8)
N1 0.0453(11) 0.0612(13) 0.0424(11) 0.0081(9) 0.0132(8) 0.0020(9)
C2 0.0295(9) 0.0520(12) 0.0391(11) 0.0011(9) 0.0064(8) -0.0021(8)
C7 0.0416(12) 0.0628(15) 0.0394(11) -0.0039(10) 0.0122(9) -0.0076(10)
C13 0.0506(13) 0.0487(13) 0.0531(13) -0.0074(10) 0.0059(10) -0.0066(10)
C12 0.0363(11) 0.0688(16) 0.0518(13) -0.0158(12) 0.0098(10) -0.0106(11)
C6 0.0447(12) 0.0719(17) 0.0449(12) -0.0082(11) 0.0156(10) -0.0038(11)
C8 0.0423(13) 0.0734(18) 0.0629(16) -0.0288(14) 0.0116(11) -0.0010(12)
C3 0.0696(18) 0.0623(16) 0.0508(14) 0.0041(12) 0.0148(12) 0.0181(13)
C9 0.0625(15) 0.094(2) 0.0398(11) -0.0101(13) 0.0120(11) -0.0267(16)
C1 0.0565(15) 0.0614(15) 0.0589(15) 0.0145(12) 0.0159(12) 0.0031(12)
C11 0.0425(14) 0.0673(17) 0.0628(17) -0.0111(13) -0.0097(12) 0.0103(11)
C10 0.073(2) 0.0693(18) 0.0543(15) 0.0136(14) -0.0157(14) -0.0164(16)
C4 0.094(2) 0.0655(19) 0.075(2) -0.0073(16) 0.0291(18) 0.0122(17)
C5 0.083(2) 0.074(2) 0.075(2) -0.0138(16) 0.0341(17) 0.0072(17)
C14 0.0505(16) 0.124(3) 0.080(2) -0.025(2) 0.0292(15) -0.0317(18)
C17A 0.081(3) 0.084(4) 0.0497(16) 0.005(2) 0.027(2) 0.004(3)
C15 0.0747(19) 0.085(3) 0.0608(18) -0.004(2) 0.0283(14) -0.014(2)
C16 0.0682(17) 0.104(3) 0.076(3) -0.001(3) 0.0309(17) -0.012(2)
C15A 0.064(2) 0.058(3) 0.059(2) 0.0008(19) 0.0265(19) 0.001(2)
C16A 0.080(3) 0.104(4) 0.087(3) -0.007(3) 0.037(2) -0.030(3)
C17 0.084(3) 0.077(3) 0.0572(16) -0.003(2) 0.0327(15) 0.001(3)

loop_
_atom_type_symbol
_atom_type_description
_atom_type_scat_dispersion_real
_atom_type_scat_dispersion_imag
_atom_type_scat_source
C C 0.0033 0.0016 'International Tables Vol C Tables 4.2.6.8 and 6.1.1.4'
H H 0 0 'International Tables Vol C Tables 4.2.6.8 and 6.1.1.4'
N N 0.0061 0.0033 'International Tables Vol C Tables 4.2.6.8 and 6.1.1.4'
O O 0.0106 0.006 'International Tables Vol C Tables 4.2.6.8 and 6.1.1.4'
Ru Ru -1.2594 0.8363 'International Tables Vol C Tables 4.2.6.8 and 6.1.1.4'

loop_
_exptl_crystal_face_index_h
_exptl_crystal_face_index_k
_exptl_crystal_face_index_l
_exptl_crystal_face_perp_dist
0 1 1 0.0645
0 0 1 0.0707
0 0 -1 0.0654
-1 1 1 0.0494
1 -1 -1 0.0529
1 -1 0 0.0552
1 0 -1 0.0497
-1 0 1 0.0153
1 0 0 0.0512
-1 0 0 0.0198
-1 -1 1 0.0175
1 1 -1 0.0563
1 1 0 0.0552
-1 -1 0 0.021
6 -1 20 0.058
0 12 -18 0.0487
3 9 20 0.0544

loop_
_geom_angle_atom_site_label_1
_geom_angle_atom_site_label_2
_geom_angle_atom_site_label_3
_geom_angle
_geom_angle_site_symmetry_1
_geom_angle_site_symmetry_3
_geom_angle_publ_flag
O1 Ru1 C7 31.31(8) . . ?
O1 Ru1 C13 164.29(9) . . ?
O1 Ru1 C12 154.00(9) . . ?
O1 Ru1 C8 126.76(9) . . ?
O1 Ru1 C9 100.55(9) . . ?
O1 Ru1 C11 118.84(10) . . ?
O1 Ru1 C10 96.64(10) . . ?
O2 Ru1 O1 62.78(7) . . ?
O2 Ru1 C2 86.04(8) . . ?
O2 Ru1 C7 31.49(9) . . ?
O2 Ru1 C13 110.20(9) . . ?
O2 Ru1 C12 142.44(10) . . ?
O2 Ru1 C8 95.75(9) . . ?
O2 Ru1 C9 106.31(10) . . ?
O2 Ru1 C11 174.23(10) . . ?
O2 Ru1 C10 137.68(11) . . ?
C2 Ru1 O1 86.64(8) . . ?
C2 Ru1 C7 84.97(8) . . ?
C2 Ru1 C13 107.43(9) . . ?
C2 Ru1 C12 89.08(9) . . ?
C2 Ru1 C8 143.19(11) . . ?
C2 Ru1 C9 167.51(11) . . ?
C2 Ru1 C11 99.50(11) . . ?
C2 Ru1 C10 131.81(13) . . ?
C13 Ru1 C7 140.37(9) . . ?
C13 Ru1 C12 37.14(10) . . ?
C13 Ru1 C8 37.78(10) . . ?
C13 Ru1 C9 66.99(11) . . ?
C12 Ru1 C7 171.77(10) . . ?
C12 Ru1 C8 67.37(10) . . ?
C12 Ru1 C9 79.98(10) . . ?
C8 Ru1 C7 114.84(9) . . ?
C8 Ru1 C9 35.85(12) . . ?
C9 Ru1 C7 106.50(9) . . ?
C11 Ru1 C7 149.96(11) . . ?
C11 Ru1 C13 66.72(11) . . ?
C11 Ru1 C12 36.99(11) . . ?
C11 Ru1 C8 78.86(11) . . ?
C11 Ru1 C9 68.10(13) . . ?
C10 Ru1 C7 120.52(10) . . ?
C10 Ru1 C13 79.37(12) . . ?
C10 Ru1 C12 67.70(12) . . ?
C10 Ru1 C8 66.16(14) . . ?
C10 Ru1 C9 37.73(15) . . ?
C10 Ru1 C11 38.02(13) . . ?
C7 O1 Ru1 92.53(14) . . ?
C7 O2 Ru1 93.04(14) . . ?
C2 N2 C6 124.9(2) . . ?
C2 N2 C3 125.1(2) . . ?
C3 N2 C6 110.0(2) . . ?
C2 N1 C1 125.9(2) . . ?
C2 N1 H1 114.8(19) . . ?
C1 N1 H1 119.2(19) . . ?
N2 C2 Ru1 122.37(17) . . ?
N2 C2 N1 115.3(2) . . ?
N1 C2 Ru1 122.31(18) . . ?
O1 C7 Ru1 56.16(11) . . ?
O1 C7 O2 111.6(2) . . ?
O2 C7 Ru1 55.47(11) . . ?
O3 C7 Ru1 177.55(19) . . ?
O3 C7 O1 124.7(3) . . ?
O3 C7 O2 123.7(2) . . ?
Ru1 C13 H13 128.4 . . ?
C12 C13 Ru1 72.05(15) . . ?
C12 C13 H13 119.9 . . ?
C12 C13 C8 120.3(3) . . ?
C8 C13 Ru1 71.91(15) . . ?
C8 C13 H13 119.9 . . ?
C13 C12 Ru1 70.81(14) . . ?
C13 C12 C14 120.7(3) . . ?
C11 C12 Ru1 70.81(15) . . ?
C11 C12 C13 119.0(3) . . ?
C11 C12 C14 120.3(3) . . ?
C14 C12 Ru1 128.26(19) . . ?
N2 C6 H6A 110.8 . . ?
N2 C6 H6B 110.8 . . ?
N2 C6 C5 104.7(2) . . ?
H6A C6 H6B 108.9 . . ?
C5 C6 H6A 110.8 . . ?
C5 C6 H6B 110.8 . . ?
Ru1 C8 H8 129.7 . . ?
C13 C8 Ru1 70.31(14) . . ?
C13 C8 H8 118.8 . . ?
C9 C8 Ru1 73.79(17) . . ?
C9 C8 C13 122.3(3) . . ?
C9 C8 H8 118.8 . . ?
N2 C3 H3A 110.9 . . ?
N2 C3 H3B 110.9 . . ?
N2 C3 C4 104.3(2) . . ?
H3A C3 H3B 108.9 . . ?
C4 C3 H3A 110.9 . . ?
C4 C3 H3B 110.9 . . ?
C8 C9 Ru1 70.36(15) . . ?
C8 C9 C10 116.6(3) . . ?
C8 C9 C15 109.2(4) . . ?
C8 C9 C15A 137.1(4) . . ?
C10 C9 Ru1 67.56(16) . . ?
C10 C9 C15 134.2(4) . . ?
C10 C9 C15A 106.3(4) . . ?
C15 C9 Ru1 134.1(2) . . ?
C15A C9 Ru1 132.4(3) . . ?
N1 C1 H1A 109.5 . . ?
N1 C1 H1B 109.5 . . ?
N1 C1 H1C 109.5 . . ?
H1A C1 H1B 109.5 . . ?
H1A C1 H1C 109.5 . . ?
H1B C1 H1C 109.5 . . ?
Ru1 C11 H11 130.4 . . ?
C12 C11 Ru1 72.20(15) . . ?
C12 C11 H11 120.1 . . ?
C12 C11 C10 119.9(3) . . ?
C10 C11 Ru1 69.91(16) . . ?
C10 C11 H11 120.1 . . ?
Ru1 C10 H10 126 . . ?
C9 C10 Ru1 74.71(17) . . ?
C9 C10 H10 119.1 . . ?
C11 C10 Ru1 72.07(17) . . ?
C11 C10 C9 121.8(3) . . ?
C11 C10 H10 119.1 . . ?
C3 C4 H4A 110.9 . . ?
C3 C4 H4B 110.9 . . ?
C3 C4 C5 104.2(3) . . ?
H4A C4 H4B 108.9 . . ?
C5 C4 H4A 110.9 . . ?
C5 C4 H4B 110.9 . . ?
C6 C5 H5A 110.7 . . ?
C6 C5 H5B 110.7 . . ?
C4 C5 C6 105.3(2) . . ?
C4 C5 H5A 110.7 . . ?
C4 C5 H5B 110.7 . . ?
H5A C5 H5B 108.8 . . ?
C12 C14 H14A 109.5 . . ?
C12 C14 H14B 109.5 . . ?
C12 C14 H14C 109.5 . . ?
H14A C14 H14B 109.5 . . ?
H14A C14 H14C 109.5 . . ?
H14B C14 H14C 109.5 . . ?
H17A C17A H17B 109.5 . . ?
H17A C17A H17C 109.5 . . ?
H17B C17A H17C 109.5 . . ?
C15A C17A H17A 109.5 . . ?
C15A C17A H17B 109.5 . . ?
C15A C17A H17C 109.5 . . ?
C9 C15 H15 90.6 . . ?
C16 C15 C9 116.4(4) . . ?
C16 C15 H15 90.6 . . ?
C16 C15 C17 128.6(6) . . ?
C17 C15 C9 114.9(5) . . ?
C17 C15 H15 90.6 . . ?
C15 C16 H16A 109.5 . . ?
C15 C16 H16B 109.5 . . ?
C15 C16 H16C 109.5 . . ?
H16A C16 H16B 109.5 . . ?
H16A C16 H16C 109.5 . . ?
H16B C16 H16C 109.5 . . ?
C9 C15A H15A 99.3 . . ?
C17A C15A C9 111.2(6) . . ?
C17A C15A H15A 99.3 . . ?
C16A C15A C9 120.6(5) . . ?
C16A C15A C17A 120.5(8) . . ?
C16A C15A H15A 99.3 . . ?
C15A C16A H16D 109.5 . . ?
C15A C16A H16E 109.5 . . ?
C15A C16A H16F 109.5 . . ?
H16D C16A H16E 109.5 . . ?
H16D C16A H16F 109.5 . . ?
H16E C16A H16F 109.5 . . ?
C15 C17 H17D 109.5 . . ?
C15 C17 H17E 109.5 . . ?
C15 C17 H17F 109.5 . . ?
H17D C17 H17E 109.5 . . ?
H17D C17 H17F 109.5 . . ?
H17E C17 H17F 109.5 . . ?

loop_
_geom_bond_atom_site_label_1
_geom_bond_atom_site_label_2
_geom_bond_distance
_geom_bond_site_symmetry_2
_geom_bond_publ_flag
Ru1 O1 2.0940(16) . ?
Ru1 O2 2.0778(16) . ?
Ru1 C2 2.080(2) . ?
Ru1 C7 2.519(2) . ?
Ru1 C13 2.187(2) . ?
Ru1 C12 2.203(2) . ?
Ru1 C8 2.208(2) . ?
Ru1 C9 2.251(3) . ?
Ru1 C11 2.185(3) . ?
Ru1 C10 2.157(3) . ?
O1 C7 1.310(3) . ?
O2 C7 1.318(3) . ?
O3 C7 1.229(3) . ?
N2 C2 1.332(3) . ?
N2 C6 1.477(3) . ?
N2 C3 1.464(3) . ?
N1 C2 1.337(3) . ?
N1 C1 1.442(4) . ?
N1 H1 0.87(3) . ?
C13 H13 0.93 . ?
C13 C12 1.398(4) . ?
C13 C8 1.423(4) . ?
C12 C11 1.392(4) . ?
C12 C14 1.514(4) . ?
C6 H6A 0.97 . ?
C6 H6B 0.97 . ?
C6 C5 1.504(4) . ?
C8 H8 0.93 . ?
C8 C9 1.373(5) . ?
C3 H3A 0.97 . ?
C3 H3B 0.97 . ?
C3 C4 1.491(4) . ?
C9 C10 1.428(5) . ?
C9 C15 1.560(5) . ?
C9 C15A 1.557(5) . ?
C1 H1A 0.96 . ?
C1 H1B 0.96 . ?
C1 H1C 0.96 . ?
C11 H11 0.93 . ?
C11 C10 1.415(5) . ?
C10 H10 0.93 . ?
C4 H4A 0.97 . ?
C4 H4B 0.97 . ?
C4 C5 1.503(5) . ?
C5 H5A 0.97 . ?
C5 H5B 0.97 . ?
C14 H14A 0.96 . ?
C14 H14B 0.96 . ?
C14 H14C 0.96 . ?
C17A H17A 0.96 . ?
C17A H17B 0.96 . ?
C17A H17C 0.96 . ?
C17A C15A 1.376(4) . ?
C15 H15 0.98 . ?
C15 C16 1.370(4) . ?
C15 C17 1.377(4) . ?
C16 H16A 0.96 . ?
C16 H16B 0.96 . ?
C16 H16C 0.96 . ?
C15A H15A 0.98 . ?
C15A C16A 1.370(4) . ?
C16A H16D 0.96 . ?
C16A H16E 0.96 . ?
C16A H16F 0.96 . ?
C17 H17D 0.96 . ?
C17 H17E 0.96 . ?
C17 H17F 0.96 . ?

loop_
_geom_torsion_atom_site_label_1
_geom_torsion_atom_site_label_2
_geom_torsion_atom_site_label_3
_geom_torsion_atom_site_label_4
_geom_torsion
_geom_torsion_site_symmetry_1
_geom_torsion_site_symmetry_2
_geom_torsion_site_symmetry_3
_geom_torsion_site_symmetry_4
_geom_torsion_publ_flag
Ru1 O1 C7 O2 2.15(18) . . . . ?
Ru1 O1 C7 O3 -177.2(2) . . . . ?
Ru1 O2 C7 O1 -2.17(19) . . . . ?
Ru1 O2 C7 O3 177.2(2) . . . . ?
Ru1 C13 C12 C11 53.8(2) . . . . ?
Ru1 C13 C12 C14 -123.8(2) . . . . ?
Ru1 C13 C8 C9 -54.7(2) . . . . ?
Ru1 C12 C11 C10 53.1(2) . . . . ?
Ru1 C8 C9 C10 -50.9(2) . . . . ?
Ru1 C8 C9 C15 131.1(3) . . . . ?
Ru1 C8 C9 C15A 131.9(5) . . . . ?
Ru1 C9 C10 C11 -56.9(2) . . . . ?
Ru1 C9 C15 C16 -4.9(9) . . . . ?
Ru1 C9 C15 C17 173.1(5) . . . . ?
Ru1 C9 C15A C17A 179.3(6) . . . . ?
Ru1 C9 C15A C16A 29.8(10) . . . . ?
Ru1 C11 C10 C9 58.2(2) . . . . ?
N2 C6 C5 C4 -20.2(3) . . . . ?
N2 C3 C4 C5 -32.4(4) . . . . ?
C2 N2 C6 C5 -177.7(2) . . . . ?
C2 N2 C3 C4 -161.9(3) . . . . ?
C13 C12 C11 Ru1 -53.8(2) . . . . ?
C13 C12 C11 C10 -0.7(4) . . . . ?
C13 C8 C9 Ru1 53.2(2) . . . . ?
C13 C8 C9 C10 2.3(4) . . . . ?
C13 C8 C9 C15 -175.7(3) . . . . ?
C13 C8 C9 C15A -175.0(4) . . . . ?
C12 C13 C8 Ru1 55.5(2) . . . . ?
C12 C13 C8 C9 0.8(4) . . . . ?
C12 C11 C10 Ru1 -54.2(2) . . . . ?
C12 C11 C10 C9 4.0(4) . . . . ?
C6 N2 C2 Ru1 177.87(17) . . . . ?
C6 N2 C2 N1 -1.2(3) . . . . ?
C6 N2 C3 C4 20.4(3) . . . . ?
C8 C13 C12 Ru1 -55.5(2) . . . . ?
C8 C13 C12 C11 -1.7(4) . . . . ?
C8 C13 C12 C14 -179.2(2) . . . . ?
C8 C9 C10 Ru1 52.2(2) . . . . ?
C8 C9 C10 C11 -4.7(4) . . . . ?
C8 C9 C15 C16 -85.9(7) . . . . ?
C8 C9 C15 C17 92.2(6) . . . . ?
C8 C9 C15A C17A 71.0(8) . . . . ?
C8 C9 C15A C16A -78.4(9) . . . . ?
C3 N2 C2 Ru1 0.6(3) . . . . ?
C3 N2 C2 N1 -178.5(2) . . . . ?
C3 N2 C6 C5 -0.1(3) . . . . ?
C3 C4 C5 C6 32.8(4) . . . . ?
C1 N1 C2 Ru1 2.0(3) . . . . ?
C1 N1 C2 N2 -178.9(2) . . . . ?
C10 C9 C15 C16 96.6(7) . . . . ?
C10 C9 C15 C17 -85.4(7) . . . . ?
C10 C9 C15A C17A -106.5(7) . . . . ?
C10 C9 C15A C16A 104.1(8) . . . . ?
C14 C12 C11 Ru1 123.8(2) . . . . ?
C14 C12 C11 C10 176.9(3) . . . . ?
C15 C9 C10 Ru1 -130.4(4) . . . . ?
C15 C9 C10 C11 172.7(4) . . . . ?
C15A C9 C10 Ru1 -129.7(3) . . . . ?
C15A C9 C10 C11 173.4(3) . . . . ?

loop_
_exptl_oxdiff_crystal_face_indexfrac_h
_exptl_oxdiff_crystal_face_indexfrac_k
_exptl_oxdiff_crystal_face_indexfrac_l
_exptl_oxdiff_crystal_face_x
_exptl_oxdiff_crystal_face_y
_exptl_oxdiff_crystal_face_z
-0.0417 1.0143 0.5714 -0.0567 -0.0317 -0.0166
-0.0157 0 0.5085 -0.0061 -0.0094 0.0151
0.0157 0 -0.5085 0.0061 0.0094 -0.0151
-1.0444 0.9705 0.8928 -0.0104 -0.102 -0.0414
1.0444 -0.9705 -0.8928 0.0104 0.102 0.0414
1.0129 -0.9704 0.1242 -0.0018 0.0832 0.0717
1.0184 0.0438 -0.83 -0.0403 0.0797 0.0097
-1.0184 -0.0438 0.83 0.0403 -0.0797 -0.0097
1.0027 0.0438 -0.3215 -0.0464 0.0703 0.0248
-1.0027 -0.0438 0.3215 0.0464 -0.0703 -0.0248
-0.9925 -1.0581 0.7672 0.0909 -0.0573 0.022
0.9925 1.0581 -0.7672 -0.0909 0.0573 -0.022
0.9767 1.0581 -0.2586 -0.097 0.0479 -0.0069
-0.9767 -1.0581 0.2586 0.097 -0.0479 0.0069
6.0155 -0.8678 19.7177 -0.5133 0.0873 0.8538
0.0307 11.719 -18.0639 -0.3475 0.0728 -0.9348
2.8798 8.9137 19.6445 -0.8529 -0.3062 0.4228
